data_4508365
loop_
_publ_author_name
'Chakraborty, Subrata'
'Blacque, Olivier'
'Fox, Thomas'
'Berke, Heinz'

_publ_section_title
;
 Highly Efficient Large Bite Angle Diphosphine Substituted Molybdenum
 Catalyst for Hydrosilylation
;
_journal_issue 10
_journal_name_full 'ACS Catalysis'
_journal_page_first 2208
_journal_paper_doi 10.1021/cs4004276
_journal_volume 3
_journal_year 2013
_chemical_formula_moiety '2(C42 H37 Mo N4 O2 P2), 2(C32 H12 B F24), C5 H12'
_chemical_formula_sum 'C153 H110 B2 F48 Mo2 N8 O4 P4'
_chemical_formula_weight 3373.87
_chemical_name_systematic
;Tris(acetonitrile)(nitrosyl)[(oxydibenzene-2,1-diyl)bis(diphenylphosphane-\k<i>P</i>)]molybdenum tetrakis[3'5-bis(trifluoromethyl)phenyl]borate
hemipentane solvate
;
_space_group_IT_number 2
_symmetry_cell_setting triclinic
_symmetry_space_group_name_Hall '-P 1'
_symmetry_space_group_name_H-M 'P -1'
_atom_sites_solution_hydrogens geom
_atom_sites_solution_primary direct
_atom_sites_solution_secondary difmap
_audit_creation_method SHELXL-97
_cell_angle_alpha 88.382(2)
_cell_angle_beta 81.163(2)
_cell_angle_gamma 87.527(1)
_cell_formula_units_Z 1
_cell_length_a 12.4979(2)
_cell_length_b 15.4233(3)
_cell_length_c 19.7740(4)
_cell_measurement_reflns_used 33262
_cell_measurement_temperature 183(2)
_cell_measurement_theta_max 32.67
_cell_measurement_theta_min 2.64
_cell_volume 3761.96(12)
_computing_cell_refinement
;
CrysAlisPro, Version 1.171.33.55 (Agilent Technologies, 2012).
;
_computing_data_collection
;
CrysAlisPro, Version 1.171.33.55 (Agilent Technologies, 2012).
;
_computing_data_reduction
;
CrysAlisPro, Version 1.171.33.55 (Agilent Technologies, 2012).
;
_computing_molecular_graphics
; ORTEP-3 for Windows.
  Farrugia, L. J. (1997). J. Appl. Cryst. 30, 565.
;
_computing_publication_material
; WinGX -- Farrugia, L. J. (1999). J. Appl. Cryst. 32, 837-838.
 SHELXL97 -- Sheldrick, G. M (2008). Acta Cryst. A64, 112-122.
 PLATON for Windows -- Spek, A. L. (2003). J. Appl. Cryst. 36, 7-13. 
;
_computing_structure_refinement
; SHELXL97. Program for crystal structure refinement.
  Sheldrick, G.M. (2008). Acta Cryst. A64, 112-122.
;
_computing_structure_solution
; SHELXS97. Program for Crystal Structure solution.
  Sheldrick, G.M. (2008). Acta Cryst. A64, 112-122.  
;
_diffrn_ambient_temperature 183(2)
_diffrn_detector_area_resol_mean 10.4498
_diffrn_measured_fraction_theta_full 0.999
_diffrn_measured_fraction_theta_max 0.999
_diffrn_measurement_device_type
; Goniometer Xcalibur, detector: Ruby
Oxford Diffraction (2007). Oxford Diffraction Ltd.,
Xcalibur CCD system
;
_diffrn_measurement_method 'omega scans'
_diffrn_radiation_monochromator graphite
_diffrn_radiation_source 'Enhance (Mo) X-ray Source'
_diffrn_radiation_type MoK\a
_diffrn_radiation_wavelength 0.71073
_diffrn_reflns_av_R_equivalents 0.0268
_diffrn_reflns_av_sigmaI/netI 0.0386
_diffrn_reflns_limit_h_max 17
_diffrn_reflns_limit_h_min -17
_diffrn_reflns_limit_k_max 22
_diffrn_reflns_limit_k_min -22
_diffrn_reflns_limit_l_max 28
_diffrn_reflns_limit_l_min -27
_diffrn_reflns_number 66387
_diffrn_reflns_theta_full 30.51
_diffrn_reflns_theta_max 30.51
_diffrn_reflns_theta_min 2.64
_diffrn_standards_number 0
_exptl_absorpt_coefficient_mu 0.325
_exptl_absorpt_correction_T_max 0.941
_exptl_absorpt_correction_T_min 0.908
_exptl_absorpt_correction_type analytical
_exptl_absorpt_process_details
;
CrysAlisPro, Version 1.171.33.55 (Agilent Technologies, 2012).
Analytical numeric absorption correction using a multifaceted crystal
model based on expressions derived by R.C. Clark & J.S. Reid.
(Clark, R. C. & Reid, J. S. (1995). Acta Cryst. A51, 887-897)
;
_exptl_crystal_colour red
_exptl_crystal_density_diffrn 1.489
_exptl_crystal_density_method 'not measured'
_exptl_crystal_description block
_exptl_crystal_F_000 1702
_exptl_crystal_size_max 0.38
_exptl_crystal_size_mid 0.32
_exptl_crystal_size_min 0.23
_refine_diff_density_max 1.143
_refine_diff_density_min -0.855
_refine_diff_density_rms 0.073
_refine_ls_extinction_method none
_refine_ls_goodness_of_fit_ref 1.115
_refine_ls_hydrogen_treatment mixed
_refine_ls_matrix_type full
_refine_ls_number_parameters 1025
_refine_ls_number_reflns 22919
_refine_ls_number_restraints 184
_refine_ls_restrained_S_all 1.172
_refine_ls_R_factor_all 0.0637
_refine_ls_R_factor_gt 0.0480
_refine_ls_shift/su_max 0.002
_refine_ls_shift/su_mean 0.000
_refine_ls_structure_factor_coef Fsqd
_refine_ls_weighting_details 'w=1/[\s^2^(Fo^2^)+(0.0884P)^2^] where P=(Fo^2^+2Fc^2^)/3'
_refine_ls_weighting_scheme calc
_refine_ls_wR_factor_gt 0.1423
_refine_ls_wR_factor_ref 0.1478
_reflns_number_gt 17440
_reflns_number_total 22919
_reflns_threshold_expression >2sigma(I)
_cod_data_source_file cs4004276_si_003.cif
_cod_data_source_block 3(CCDC-921394)
_cod_database_code 4508365

loop_
_symmetry_equiv_pos_as_xyz
'x, y, z'
'-x, -y, -z'

loop_
_atom_site_label
_atom_site_type_symbol
_atom_site_fract_x
_atom_site_fract_y
_atom_site_fract_z
_atom_site_U_iso_or_equiv
_atom_site_adp_type
_atom_site_occupancy
_atom_site_symmetry_multiplicity
_atom_site_calc_flag
_atom_site_refinement_flags
_atom_site_disorder_assembly
_atom_site_disorder_group
C1 C 0.2937(2) 0.87179(18) 0.77092(16) 0.0473(6) Uani 1 1 d . . .
C2 C 0.2033(3) 0.8597(3) 0.8274(2) 0.0993(16) Uani 1 1 d . . .
H2A H 0.2120 0.8040 0.8492 0.149 Uiso 1 1 calc R . .
H2B H 0.1360 0.8629 0.8096 0.149 Uiso 1 1 calc R . .
H2C H 0.2030 0.9044 0.8603 0.149 Uiso 1 1 calc R . .
C3 C 0.39732(19) 1.08727(14) 0.60697(12) 0.0330(5) Uani 1 1 d . . .
C4 C 0.3421(2) 1.15550(17) 0.57104(15) 0.0482(6) Uani 1 1 d . . .
H4A H 0.3946 1.1861 0.5397 0.072 Uiso 1 1 calc R . .
H4B H 0.3039 1.1953 0.6036 0.072 Uiso 1 1 calc R . .
H4C H 0.2917 1.1300 0.5462 0.072 Uiso 1 1 calc R . .
C5 C 0.3907(2) 0.85288(16) 0.54075(13) 0.0366(5) Uani 1 1 d . . .
C6 C 0.3292(2) 0.8334(2) 0.48661(15) 0.0557(8) Uani 1 1 d . . .
H6A H 0.3782 0.8161 0.4466 0.084 Uiso 1 1 calc R . .
H6B H 0.2873 0.8841 0.4759 0.084 Uiso 1 1 calc R . .
H6C H 0.2817 0.7871 0.5017 0.084 Uiso 1 1 calc R . .
C7 C 0.73166(17) 0.74386(14) 0.70642(11) 0.0291(4) Uani 1 1 d . . .
C8 C 0.7642(2) 0.66059(16) 0.72761(12) 0.0380(5) Uani 1 1 d . . .
H8 H 0.7154 0.6162 0.7320 0.046 Uiso 1 1 calc R . .
C9 C 0.8677(2) 0.64396(18) 0.74193(13) 0.0445(6) Uani 1 1 d . . .
H9 H 0.8883 0.5887 0.7564 0.053 Uiso 1 1 calc R . .
C10 C 0.9408(2) 0.70917(19) 0.73479(14) 0.0467(6) Uani 1 1 d . . .
H10 H 1.0107 0.6979 0.7444 0.056 Uiso 1 1 calc R . .
C11 C 0.9102(2) 0.79144(19) 0.71332(14) 0.0448(6) Uani 1 1 d . . .
H11 H 0.9596 0.8354 0.7086 0.054 Uiso 1 1 calc R . .
C12 C 0.80596(18) 0.80885(15) 0.69869(12) 0.0347(5) Uani 1 1 d . . .
H12 H 0.7862 0.8641 0.6837 0.042 Uiso 1 1 calc R . .
C13 C 0.61008(19) 0.69981(13) 0.60514(11) 0.0317(5) Uani 1 1 d . . .
C14 C 0.7110(2) 0.68529(16) 0.56617(12) 0.0392(5) Uani 1 1 d . . .
H14 H 0.7722 0.7057 0.5810 0.047 Uiso 1 1 calc R . .
C15 C 0.7219(2) 0.64026(18) 0.50477(13) 0.0479(7) Uani 1 1 d . . .
H15 H 0.7900 0.6315 0.4788 0.057 Uiso 1 1 calc R . .
C16 C 0.6320(3) 0.60910(17) 0.48297(14) 0.0490(7) Uani 1 1 d . . .
H16 H 0.6397 0.5773 0.4431 0.059 Uiso 1 1 calc R . .
C17 C 0.5305(2) 0.62471(16) 0.51975(14) 0.0454(6) Uani 1 1 d . . .
H17 H 0.4696 0.6049 0.5041 0.054 Uiso 1 1 calc R . .
C18 C 0.5191(2) 0.67056(15) 0.58093(13) 0.0376(5) Uani 1 1 d . . .
H18 H 0.4504 0.6815 0.6055 0.045 Uiso 1 1 calc R . .
C19 C 0.51570(17) 0.69604(13) 0.74885(12) 0.0293(4) Uani 1 1 d . . .
C20 C 0.4831(2) 0.61159(14) 0.73863(13) 0.0388(5) Uani 1 1 d . . .
H20 H 0.5020 0.5866 0.6960 0.047 Uiso 1 1 calc R . .
C21 C 0.4231(2) 0.56533(15) 0.79153(14) 0.0448(6) Uani 1 1 d . . .
H21 H 0.4019 0.5099 0.7836 0.054 Uiso 1 1 calc R . .
C22 C 0.3947(2) 0.59963(16) 0.85473(15) 0.0460(6) Uani 1 1 d . . .
H22 H 0.3549 0.5676 0.8897 0.055 Uiso 1 1 calc R . .
C23 C 0.4253(2) 0.68256(15) 0.86684(13) 0.0390(5) Uani 1 1 d . . .
H23 H 0.4058 0.7068 0.9097 0.047 Uiso 1 1 calc R . .
C24 C 0.48534(17) 0.72881(13) 0.81415(12) 0.0293(4) Uani 1 1 d . . .
C25 C 0.61208(17) 0.82910(13) 0.84345(11) 0.0263(4) Uani 1 1 d . . .
C26 C 0.67033(19) 0.76961(14) 0.87793(12) 0.0328(5) Uani 1 1 d . . .
H26 H 0.6442 0.7148 0.8897 0.039 Uiso 1 1 calc R . .
C27 C 0.7684(2) 0.79297(15) 0.89479(13) 0.0382(5) Uani 1 1 d . . .
H27 H 0.8089 0.7535 0.9180 0.046 Uiso 1 1 calc R . .
C28 C 0.80681(19) 0.87507(15) 0.87723(13) 0.0361(5) Uani 1 1 d . . .
H28 H 0.8724 0.8907 0.8891 0.043 Uiso 1 1 calc R . .
C29 C 0.74721(18) 0.93367(14) 0.84205(12) 0.0306(4) Uani 1 1 d . . .
H29 H 0.7733 0.9886 0.8305 0.037 Uiso 1 1 calc R . .
C30 C 0.64912(16) 0.91163(12) 0.82376(10) 0.0245(4) Uani 1 1 d . . .
C31 C 0.45311(16) 1.01561(13) 0.83044(11) 0.0274(4) Uani 1 1 d . . .
C32 C 0.4356(2) 0.99000(17) 0.89862(13) 0.0401(5) Uani 1 1 d . . .
H32 H 0.4830 0.9492 0.9149 0.048 Uiso 1 1 calc R . .
C33 C 0.3481(2) 1.0241(2) 0.94343(15) 0.0551(7) Uani 1 1 d . . .
H33 H 0.3376 1.0063 0.9892 0.066 Uiso 1 1 calc R . .
C34 C 0.2769(2) 1.0845(2) 0.91998(16) 0.0557(8) Uani 1 1 d . . .
H34 H 0.2184 1.1073 0.9498 0.067 Uiso 1 1 calc R . .
C35 C 0.2931(2) 1.11102(17) 0.85175(15) 0.0447(6) Uani 1 1 d . . .
H35 H 0.2456 1.1520 0.8358 0.054 Uiso 1 1 calc R . .
C36 C 0.38028(19) 1.07635(15) 0.80721(13) 0.0347(5) Uani 1 1 d . . .
H36 H 0.3902 1.0938 0.7613 0.042 Uiso 1 1 calc R . .
C37 C 0.64990(16) 1.07590(12) 0.75964(11) 0.0272(4) Uani 1 1 d . . .
C38 C 0.72159(18) 1.09201(15) 0.70025(13) 0.0351(5) Uani 1 1 d . . .
H38 H 0.7248 1.0557 0.6632 0.042 Uiso 1 1 calc R . .
C39 C 0.7886(2) 1.16223(18) 0.69592(16) 0.0477(6) Uani 1 1 d . . .
H39 H 0.8360 1.1732 0.6558 0.057 Uiso 1 1 calc R . .
C40 C 0.7849(2) 1.21564(17) 0.75109(17) 0.0481(7) Uani 1 1 d . . .
H40 H 0.8302 1.2624 0.7479 0.058 Uiso 1 1 calc R . .
C41 C 0.71537(19) 1.20061(15) 0.81051(15) 0.0403(6) Uani 1 1 d . . .
H41 H 0.7139 1.2367 0.8476 0.048 Uiso 1 1 calc R . .
C42 C 0.64686(18) 1.13113(13) 0.81522(13) 0.0331(5) Uani 1 1 d . . .
H42 H 0.5989 1.1213 0.8553 0.040 Uiso 1 1 calc R . .
C43 C 1.06565(15) 1.26611(13) 0.79678(11) 0.0248(4) Uani 1 1 d . . .
C44 C 1.01688(16) 1.23448(13) 0.86055(11) 0.0283(4) Uani 1 1 d . . .
H44 H 1.0042 1.2724 0.8969 0.034 Uiso 1 1 calc R . .
C45 C 0.98648(18) 1.14909(14) 0.87222(12) 0.0337(5) Uani 1 1 d . . .
C46 C 1.00444(18) 1.09083(14) 0.81944(14) 0.0364(5) Uani 1 1 d . . .
H46 H 0.9840 1.0336 0.8266 0.044 Uiso 1 1 calc R . .
C47 C 1.05333(18) 1.11925(14) 0.75592(13) 0.0352(5) Uani 1 1 d . A .
C48 C 1.08365(16) 1.20510(14) 0.74461(12) 0.0298(4) Uani 1 1 d . . .
H48 H 1.1167 1.2223 0.7012 0.036 Uiso 1 1 calc R . .
C49 C 0.9318(2) 1.12211(18) 0.94210(15) 0.0464(6) Uani 1 1 d . . .
C50 C 1.07658(19) 1.05680(16) 0.69906(15) 0.0530(7) Uani 1 1 d DU . .
C51 C 1.23560(15) 1.35735(12) 0.79505(11) 0.0246(4) Uani 1 1 d . . .
C52 C 1.31811(16) 1.34814(13) 0.73881(11) 0.0272(4) Uani 1 1 d . . .
H52 H 1.2998 1.3508 0.6949 0.033 Uiso 1 1 calc R . .
C53 C 1.42628(16) 1.33520(14) 0.74640(11) 0.0290(4) Uani 1 1 d . . .
C54 C 1.45736(17) 1.32983(14) 0.81042(12) 0.0302(4) Uani 1 1 d . . .
H54 H 1.5299 1.3212 0.8154 0.036 Uiso 1 1 calc R . .
C55 C 1.37744(17) 1.33760(14) 0.86703(11) 0.0297(4) Uani 1 1 d . . .
C56 C 1.26958(16) 1.35137(13) 0.85959(11) 0.0278(4) Uani 1 1 d . . .
H56 H 1.2179 1.3568 0.8986 0.033 Uiso 1 1 calc R . .
C57 C 1.5096(2) 1.3308(2) 0.68376(14) 0.0456(6) Uani 1 1 d . . .
C58 C 1.4102(2) 1.3322(2) 0.93664(13) 0.0454(6) Uani 1 1 d . . .
C59 C 1.03237(16) 1.42998(13) 0.84038(10) 0.0244(4) Uani 1 1 d . . .
C60 C 0.92003(16) 1.42222(13) 0.85154(11) 0.0275(4) Uani 1 1 d . . .
H60 H 0.8912 1.3760 0.8321 0.033 Uiso 1 1 calc R . .
C61 C 0.84989(17) 1.47992(14) 0.89005(12) 0.0314(4) Uani 1 1 d . B .
C62 C 0.88908(18) 1.54973(14) 0.91982(12) 0.0320(5) Uani 1 1 d . . .
H62 H 0.8425 1.5884 0.9464 0.038 Uiso 1 1 calc R . .
C63 C 0.99989(18) 1.56013(13) 0.90863(11) 0.0286(4) Uani 1 1 d . . .
C64 C 1.07052(17) 1.50142(13) 0.87011(11) 0.0271(4) Uani 1 1 d . . .
H64 H 1.1446 1.5100 0.8640 0.033 Uiso 1 1 calc R . .
C65 C 0.7309(2) 1.46707(15) 0.90055(13) 0.0477(6) Uani 1 1 d DU . .
C66 C 1.0436(2) 1.63854(15) 0.93661(13) 0.0376(5) Uani 1 1 d . . .
C67 C 1.08976(16) 1.41291(13) 0.71353(11) 0.0267(4) Uani 1 1 d . . .
C68 C 1.00458(17) 1.39462(14) 0.67927(11) 0.0305(4) Uani 1 1 d . . .
H68 H 0.9667 1.3445 0.6916 0.037 Uiso 1 1 calc R . .
C69 C 0.97362(19) 1.44819(16) 0.62732(12) 0.0366(5) Uani 1 1 d . . .
C70 C 1.0288(2) 1.52242(16) 0.60612(13) 0.0388(5) Uani 1 1 d . . .
H70 H 1.0077 1.5588 0.5718 0.047 Uiso 1 1 calc R . .
C71 C 1.11655(19) 1.54077(14) 0.63776(12) 0.0345(5) Uani 1 1 d . . .
C72 C 1.14613(17) 1.48779(14) 0.69007(11) 0.0302(4) Uani 1 1 d . . .
H72 H 1.2052 1.5021 0.7104 0.036 Uiso 1 1 calc R . .
C73 C 0.8749(3) 1.4279(2) 0.59803(17) 0.0594(8) Uani 1 1 d U . .
C74 C 1.1814(2) 1.61863(17) 0.61478(15) 0.0475(6) Uani 1 1 d . . .
B1 B 1.10776(18) 1.36558(14) 0.78620(12) 0.0238(4) Uani 1 1 d . . .
F1 F 0.99222(18) 1.13233(15) 0.99012(10) 0.0777(6) Uani 1 1 d . . .
F2 F 0.8459(2) 1.17319(19) 0.96493(13) 0.1109(10) Uani 1 1 d . . .
F3 F 0.9013(3) 1.04303(15) 0.94709(11) 0.1192(11) Uani 1 1 d . . .
F4A F 1.0041(3) 0.9979(2) 0.7013(2) 0.0896(10) Uani 0.711(3) 1 d PDU A 1
F5A F 1.1756(2) 1.0234(2) 0.69169(19) 0.0836(10) Uani 0.711(3) 1 d PDU A 1
F6A F 1.0723(4) 1.09638(19) 0.63768(14) 0.0799(8) Uani 0.711(3) 1 d PDU A 1
F4B F 1.1478(9) 1.0760(6) 0.6461(4) 0.0896(10) Uani 0.289(3) 1 d PDU A 2
F5B F 0.9897(5) 1.0343(6) 0.6751(5) 0.0836(10) Uani 0.289(3) 1 d PDU A 2
F6B F 1.1079(8) 0.9788(3) 0.7220(3) 0.0799(8) Uani 0.289(3) 1 d PDU A 2
F7 F 1.50637(16) 1.40275(16) 0.64385(10) 0.0793(6) Uani 1 1 d . . .
F8 F 1.4956(2) 1.26800(19) 0.64332(13) 0.1192(11) Uani 1 1 d . . .
F9 F 1.60941(13) 1.32538(18) 0.69586(10) 0.0886(8) Uani 1 1 d . . .
F10 F 1.4767(2) 1.2671(2) 0.94515(11) 0.1176(11) Uani 1 1 d . . .
F11 F 1.46438(19) 1.40247(18) 0.94879(10) 0.0916(8) Uani 1 1 d . . .
F12 F 1.32851(14) 1.33266(16) 0.98682(8) 0.0710(6) Uani 1 1 d . . .
F13A F 0.6994(2) 1.4081(3) 0.8634(2) 0.0853(11) Uani 0.662(3) 1 d PDU B 1
F14A F 0.6910(2) 1.4539(3) 0.96588(15) 0.0867(10) Uani 0.662(3) 1 d PDU B 1
F15A F 0.6764(2) 1.53904(19) 0.8851(2) 0.0687(8) Uani 0.662(3) 1 d PDU B 1
F13B F 0.6636(4) 1.5294(4) 0.9242(5) 0.0853(11) Uani 0.338(3) 1 d PDU B 2
F14B F 0.6988(5) 1.4568(7) 0.8400(2) 0.0867(10) Uani 0.338(3) 1 d PDU B 2
F15B F 0.7072(4) 1.3904(3) 0.9292(4) 0.0687(8) Uani 0.338(3) 1 d PDU B 2
F16 F 0.97622(17) 1.67245(14) 0.98847(11) 0.0791(7) Uani 1 1 d . . .
F17 F 1.0577(2) 1.70240(12) 0.89147(10) 0.0868(8) Uani 1 1 d . . .
F18 F 1.13525(16) 1.62262(12) 0.95956(13) 0.0812(7) Uani 1 1 d . . .
F19 F 0.7869(2) 1.4377(3) 0.64277(14) 0.1542(17) Uani 1 1 d U . .
F20 F 0.8741(3) 1.34965(16) 0.5803(2) 0.192(2) Uani 1 1 d U . .
F21 F 0.85608(16) 1.47694(15) 0.54644(11) 0.0785(6) Uani 1 1 d U . .
F22 F 1.12511(18) 1.68005(12) 0.58522(12) 0.0815(6) Uani 1 1 d . . .
F23 F 1.26773(17) 1.59969(13) 0.56948(12) 0.0856(7) Uani 1 1 d . . .
F24 F 1.21647(18) 1.65736(12) 0.66638(10) 0.0729(6) Uani 1 1 d . . .
Mo1 Mo 0.521511(14) 0.912653(10) 0.663563(9) 0.02397(6) Uani 1 1 d . . .
N1 N 0.64208(15) 0.93522(12) 0.60754(10) 0.0316(4) Uani 1 1 d . . .
N2 N 0.36545(15) 0.88260(12) 0.72994(10) 0.0327(4) Uani 1 1 d . . .
N3 N 0.44084(15) 1.03312(11) 0.63398(10) 0.0304(4) Uani 1 1 d . . .
N4 N 0.44000(16) 0.86753(12) 0.58278(10) 0.0336(4) Uani 1 1 d . . .
O1 O 0.72194(16) 0.95069(13) 0.56582(10) 0.0511(5) Uani 1 1 d . . .
O2 O 0.51037(12) 0.81356(9) 0.82686(8) 0.0285(3) Uani 1 1 d . . .
P1 P 0.59556(4) 0.76394(3) 0.68336(3) 0.02565(11) Uani 1 1 d . . .
P2 P 0.57071(4) 0.97825(3) 0.76915(3) 0.02300(11) Uani 1 1 d . . .
C75 C 1.0448(9) 1.1813(7) 0.4961(6) 0.122(4) Uani 0.50 1 d PD C 1
H75A H 1.0579 1.2278 0.4630 0.183 Uiso 0.50 1 calc PR C 1
H75B H 1.1122 1.1600 0.5091 0.183 Uiso 0.50 1 calc PR C 1
H75C H 0.9976 1.2020 0.5358 0.183 Uiso 0.50 1 calc PR C 1
C76 C 0.9958(6) 1.1139(4) 0.4676(4) 0.164(3) Uani 1 1 d D . .
H76A H 1.0454 1.0984 0.4266 0.197 Uiso 1 1 calc RD C 1
H76B H 0.9323 1.1408 0.4518 0.197 Uiso 1 1 calc RD C 1
C77 C 0.9609(4) 1.0333(4) 0.4985(3) 0.1050(17) Uani 1 1 d D . .
H77A H 0.9260 1.0446 0.5449 0.126 Uiso 1 1 calc R . .
H77B H 0.9061 1.0124 0.4738 0.126 Uiso 1 1 calc R . .
H76C H 1.0296(6) 1.1595(5) 0.4885(4) 0.126 Uiso 0.50 1 d PD D 2

loop_
_atom_site_aniso_label
_atom_site_aniso_U_11
_atom_site_aniso_U_22
_atom_site_aniso_U_33
_atom_site_aniso_U_23
_atom_site_aniso_U_13
_atom_site_aniso_U_12
C1 0.0325(13) 0.0432(14) 0.0645(19) 0.0123(13) -0.0030(12) -0.0075(10)
C2 0.056(2) 0.116(4) 0.111(4) 0.045(3) 0.030(2) -0.008(2)
C3 0.0361(12) 0.0299(10) 0.0319(12) 0.0027(9) -0.0036(9) 0.0016(9)
C4 0.0555(16) 0.0381(13) 0.0495(16) 0.0117(11) -0.0100(12) 0.0141(11)
C5 0.0380(12) 0.0368(12) 0.0360(13) -0.0017(10) -0.0090(10) 0.0002(9)
C6 0.0560(17) 0.068(2) 0.0485(17) -0.0094(15) -0.0242(14) -0.0036(14)
C7 0.0314(11) 0.0288(10) 0.0261(10) 0.0006(8) -0.0032(8) 0.0049(8)
C8 0.0429(13) 0.0341(12) 0.0363(13) 0.0031(10) -0.0069(10) 0.0068(10)
C9 0.0481(15) 0.0443(14) 0.0390(14) 0.0011(11) -0.0060(11) 0.0175(11)
C10 0.0371(13) 0.0596(17) 0.0433(15) -0.0081(13) -0.0097(11) 0.0147(12)
C11 0.0330(12) 0.0521(15) 0.0495(16) -0.0053(12) -0.0063(11) -0.0006(11)
C12 0.0332(11) 0.0337(11) 0.0367(12) -0.0005(9) -0.0046(9) 0.0020(9)
C13 0.0444(13) 0.0213(9) 0.0296(11) -0.0005(8) -0.0076(9) 0.0053(8)
C14 0.0456(14) 0.0372(12) 0.0344(13) -0.0004(10) -0.0082(10) 0.0105(10)
C15 0.0610(17) 0.0485(15) 0.0313(13) -0.0021(11) -0.0049(11) 0.0233(13)
C16 0.078(2) 0.0363(13) 0.0336(13) -0.0068(10) -0.0149(13) 0.0146(13)
C17 0.0656(18) 0.0346(12) 0.0386(14) -0.0083(10) -0.0160(12) 0.0005(11)
C18 0.0502(14) 0.0280(10) 0.0353(13) -0.0026(9) -0.0087(10) -0.0001(9)
C19 0.0320(11) 0.0213(9) 0.0351(12) 0.0041(8) -0.0072(9) -0.0035(8)
C20 0.0528(15) 0.0216(10) 0.0426(14) 0.0010(9) -0.0082(11) -0.0058(9)
C21 0.0585(16) 0.0228(10) 0.0545(16) 0.0065(10) -0.0108(13) -0.0148(10)
C22 0.0519(15) 0.0347(12) 0.0505(16) 0.0133(11) -0.0029(12) -0.0169(11)
C23 0.0467(14) 0.0324(11) 0.0368(13) 0.0047(10) -0.0014(10) -0.0095(10)
C24 0.0322(11) 0.0209(9) 0.0361(12) 0.0035(8) -0.0086(9) -0.0064(8)
C25 0.0318(10) 0.0218(9) 0.0258(10) 0.0012(7) -0.0059(8) -0.0036(7)
C26 0.0437(13) 0.0232(9) 0.0323(12) 0.0052(8) -0.0095(9) -0.0017(8)
C27 0.0460(14) 0.0317(11) 0.0393(13) 0.0063(10) -0.0174(11) 0.0044(10)
C28 0.0341(12) 0.0360(12) 0.0407(13) 0.0013(10) -0.0144(10) -0.0005(9)
C29 0.0318(11) 0.0243(9) 0.0360(12) 0.0004(8) -0.0065(9) -0.0013(8)
C30 0.0288(10) 0.0199(8) 0.0245(10) 0.0006(7) -0.0038(7) 0.0000(7)
C31 0.0246(10) 0.0231(9) 0.0344(11) -0.0036(8) -0.0035(8) -0.0034(7)
C32 0.0374(13) 0.0409(13) 0.0393(14) 0.0028(10) 0.0000(10) 0.0058(10)
C33 0.0488(16) 0.068(2) 0.0415(16) 0.0009(14) 0.0119(12) 0.0075(14)
C34 0.0369(14) 0.069(2) 0.0570(19) -0.0181(15) 0.0061(12) 0.0108(13)
C35 0.0325(12) 0.0452(14) 0.0565(17) -0.0125(12) -0.0091(11) 0.0127(10)
C36 0.0358(12) 0.0319(11) 0.0372(13) -0.0047(9) -0.0081(9) 0.0030(9)
C37 0.0250(10) 0.0188(8) 0.0384(12) 0.0048(8) -0.0084(8) -0.0014(7)
C38 0.0320(11) 0.0327(11) 0.0409(13) 0.0039(9) -0.0052(9) -0.0078(9)
C39 0.0343(13) 0.0460(14) 0.0612(18) 0.0116(13) -0.0013(12) -0.0153(11)
C40 0.0335(13) 0.0332(12) 0.081(2) 0.0048(13) -0.0169(13) -0.0147(10)
C41 0.0354(12) 0.0254(10) 0.0642(17) -0.0043(11) -0.0188(12) -0.0037(9)
C42 0.0330(11) 0.0230(9) 0.0438(13) -0.0008(9) -0.0074(9) -0.0025(8)
C43 0.0195(9) 0.0235(9) 0.0325(11) 0.0012(8) -0.0068(7) -0.0031(7)
C44 0.0265(10) 0.0251(9) 0.0343(11) 0.0011(8) -0.0076(8) -0.0035(7)
C45 0.0298(11) 0.0296(10) 0.0428(13) 0.0082(9) -0.0096(9) -0.0055(8)
C46 0.0331(11) 0.0220(10) 0.0559(15) 0.0016(9) -0.0119(10) -0.0047(8)
C47 0.0284(11) 0.0270(10) 0.0518(15) -0.0082(10) -0.0094(10) -0.0020(8)
C48 0.0249(10) 0.0296(10) 0.0351(12) -0.0019(9) -0.0046(8) -0.0024(8)
C49 0.0492(15) 0.0400(13) 0.0500(16) 0.0129(12) -0.0075(12) -0.0131(11)
C50 0.0531(16) 0.0413(14) 0.0658(18) -0.0192(13) -0.0089(13) -0.0045(12)
C51 0.0221(9) 0.0209(8) 0.0309(11) 0.0003(7) -0.0039(7) -0.0024(7)
C52 0.0252(10) 0.0276(10) 0.0292(11) -0.0027(8) -0.0049(8) -0.0010(7)
C53 0.0237(10) 0.0313(10) 0.0311(11) -0.0030(8) -0.0016(8) 0.0020(8)
C54 0.0229(10) 0.0316(10) 0.0360(12) 0.0022(9) -0.0044(8) -0.0004(8)
C55 0.0271(10) 0.0326(10) 0.0299(11) 0.0025(8) -0.0070(8) -0.0012(8)
C56 0.0227(9) 0.0308(10) 0.0290(11) 0.0027(8) -0.0021(8) -0.0008(8)
C57 0.0319(13) 0.0682(18) 0.0348(13) -0.0040(13) -0.0005(10) 0.0063(11)
C58 0.0290(12) 0.0723(19) 0.0348(13) 0.0030(12) -0.0076(10) 0.0056(12)
C59 0.0241(9) 0.0233(9) 0.0262(10) 0.0033(7) -0.0049(7) -0.0024(7)
C60 0.0240(9) 0.0241(9) 0.0346(11) -0.0018(8) -0.0043(8) -0.0033(7)
C61 0.0240(10) 0.0288(10) 0.0407(13) -0.0015(9) -0.0024(9) -0.0015(8)
C62 0.0324(11) 0.0266(10) 0.0359(12) -0.0032(9) -0.0023(9) 0.0023(8)
C63 0.0360(11) 0.0223(9) 0.0289(11) 0.0013(8) -0.0095(8) -0.0031(8)
C64 0.0243(9) 0.0255(9) 0.0323(11) 0.0018(8) -0.0058(8) -0.0043(7)
C65 0.0276(11) 0.0465(14) 0.0675(18) -0.0126(13) -0.0013(11) 0.0007(10)
C66 0.0456(14) 0.0285(11) 0.0409(14) -0.0052(9) -0.0120(10) -0.0046(9)
C67 0.0252(10) 0.0257(9) 0.0282(10) 0.0002(8) -0.0012(8) 0.0001(7)
C68 0.0291(10) 0.0323(10) 0.0303(11) 0.0056(8) -0.0053(8) -0.0062(8)
C69 0.0354(12) 0.0419(12) 0.0330(12) 0.0080(10) -0.0081(9) -0.0032(10)
C70 0.0435(13) 0.0388(12) 0.0328(12) 0.0101(10) -0.0042(10) 0.0004(10)
C71 0.0369(12) 0.0277(10) 0.0359(12) 0.0070(9) 0.0027(9) -0.0021(9)
C72 0.0276(10) 0.0286(10) 0.0341(12) 0.0013(8) -0.0031(8) -0.0037(8)
C73 0.0612(18) 0.0689(19) 0.0563(18) 0.0232(15) -0.0345(14) -0.0208(15)
C74 0.0561(17) 0.0336(12) 0.0500(16) 0.0100(11) 0.0013(13) -0.0105(11)
B1 0.0226(10) 0.0218(9) 0.0278(11) 0.0013(8) -0.0054(8) -0.0041(8)
F1 0.0924(15) 0.0976(16) 0.0452(11) 0.0096(10) -0.0106(10) -0.0333(12)
F2 0.0839(16) 0.138(2) 0.0877(17) 0.0570(16) 0.0392(13) 0.0347(15)
F3 0.221(3) 0.0748(15) 0.0602(13) 0.0069(11) 0.0080(16) -0.0943(19)
F4A 0.100(2) 0.0645(18) 0.100(2) -0.0465(16) 0.0161(17) -0.0449(16)
F5A 0.0702(17) 0.084(2) 0.095(2) -0.0434(17) -0.0110(15) 0.0294(15)
F6A 0.112(2) 0.0636(16) 0.0662(16) -0.0328(13) -0.0169(15) 0.0054(16)
F4B 0.100(2) 0.0645(18) 0.100(2) -0.0465(16) 0.0161(17) -0.0449(16)
F5B 0.0702(17) 0.084(2) 0.095(2) -0.0434(17) -0.0110(15) 0.0294(15)
F6B 0.112(2) 0.0636(16) 0.0662(16) -0.0328(13) -0.0169(15) 0.0054(16)
F7 0.0645(12) 0.1160(18) 0.0477(11) 0.0260(11) 0.0124(9) 0.0129(11)
F8 0.1117(19) 0.133(2) 0.0985(18) -0.0805(17) 0.0514(15) -0.0345(16)
F9 0.0249(8) 0.181(3) 0.0532(11) 0.0243(13) 0.0047(7) 0.0148(11)
F10 0.133(2) 0.163(3) 0.0553(13) -0.0069(14) -0.0408(13) 0.1009(19)
F11 0.0926(16) 0.139(2) 0.0526(12) -0.0092(13) -0.0282(11) -0.0501(15)
F12 0.0459(9) 0.1355(19) 0.0299(8) 0.0152(10) -0.0058(7) 0.0057(10)
F13A 0.0307(11) 0.0786(19) 0.145(3) -0.0668(19) 0.0087(15) -0.0164(12)
F14A 0.0336(12) 0.143(3) 0.0782(19) 0.027(2) 0.0063(12) -0.0133(15)
F15A 0.0303(11) 0.0671(16) 0.107(2) 0.0117(16) -0.0078(13) 0.0026(10)
F13B 0.0307(11) 0.0786(19) 0.145(3) -0.0668(19) 0.0087(15) -0.0164(12)
F14B 0.0336(12) 0.143(3) 0.0782(19) 0.027(2) 0.0063(12) -0.0133(15)
F15B 0.0303(11) 0.0671(16) 0.107(2) 0.0117(16) -0.0078(13) 0.0026(10)
F16 0.0807(13) 0.0775(13) 0.0775(14) -0.0489(11) 0.0075(10) -0.0238(11)
F17 0.161(2) 0.0443(10) 0.0668(13) 0.0148(9) -0.0413(13) -0.0566(13)
F18 0.0667(12) 0.0582(11) 0.1348(19) -0.0370(12) -0.0625(13) 0.0051(9)
F19 0.0636(15) 0.318(5) 0.0898(19) 0.034(2) -0.0219(13) -0.092(2)
F20 0.266(4) 0.0587(14) 0.320(5) -0.008(2) -0.266(4) -0.003(2)
F21 0.0650(12) 0.1027(16) 0.0762(14) 0.0396(12) -0.0424(10) -0.0112(11)
F22 0.0853(14) 0.0488(10) 0.1118(18) 0.0433(11) -0.0248(12) -0.0139(10)
F23 0.0710(13) 0.0614(12) 0.1090(17) -0.0025(11) 0.0422(12) -0.0261(10)
F24 0.0952(15) 0.0531(11) 0.0743(13) 0.0068(9) -0.0174(11) -0.0387(10)
Mo1 0.02623(10) 0.01907(8) 0.02685(10) 0.00176(6) -0.00535(6) -0.00032(6)
N1 0.0353(10) 0.0278(9) 0.0307(10) 0.0014(7) -0.0026(8) -0.0009(7)
N2 0.0310(10) 0.0269(9) 0.0414(11) 0.0023(8) -0.0095(8) -0.0032(7)
N3 0.0329(9) 0.0263(8) 0.0318(10) 0.0016(7) -0.0051(7) 0.0010(7)
N4 0.0382(10) 0.0274(9) 0.0357(10) -0.0003(8) -0.0080(8) 0.0012(7)
O1 0.0487(11) 0.0588(12) 0.0404(10) 0.0006(9) 0.0131(8) -0.0132(9)
O2 0.0323(8) 0.0201(6) 0.0343(8) 0.0033(6) -0.0084(6) -0.0053(5)
P1 0.0296(3) 0.0198(2) 0.0272(3) 0.00124(19) -0.0040(2) 0.00011(19)
P2 0.0235(2) 0.0175(2) 0.0278(3) 0.00191(18) -0.00357(19) -0.00136(17)
C75 0.117(9) 0.090(7) 0.143(10) 0.021(7) 0.029(7) -0.003(6)
C76 0.128(5) 0.154(7) 0.198(8) 0.038(6) 0.023(5) -0.047(5)
C77 0.090(4) 0.141(5) 0.080(3) 0.002(3) 0.006(3) -0.018(3)

loop_
_atom_type_symbol
_atom_type_description
_atom_type_scat_dispersion_real
_atom_type_scat_dispersion_imag
_atom_type_scat_source
C C 0.0033 0.0016 'International Tables Vol C Tables 4.2.6.8 and 6.1.1.4'
H H 0.0000 0.0000 'International Tables Vol C Tables 4.2.6.8 and 6.1.1.4'
B B 0.0013 0.0007 'International Tables Vol C Tables 4.2.6.8 and 6.1.1.4'
F F 0.0171 0.0103 'International Tables Vol C Tables 4.2.6.8 and 6.1.1.4'
Mo Mo -1.6832 0.6857 'International Tables Vol C Tables 4.2.6.8 and 6.1.1.4'
N N 0.0061 0.0033 'International Tables Vol C Tables 4.2.6.8 and 6.1.1.4'
O O 0.0106 0.0060 'International Tables Vol C Tables 4.2.6.8 and 6.1.1.4'
P P 0.1023 0.0942 'International Tables Vol C Tables 4.2.6.8 and 6.1.1.4'

loop_
_geom_angle_atom_site_label_1
_geom_angle_atom_site_label_2
_geom_angle_atom_site_label_3
_geom_angle
_geom_angle_site_symmetry_1
N2 C1 C2 176.7(4) .
C1 C2 H2A 109.5 .
C1 C2 H2B 109.5 .
H2A C2 H2B 109.5 .
C1 C2 H2C 109.5 .
H2A C2 H2C 109.5 .
H2B C2 H2C 109.5 .
N3 C3 C4 178.8(3) .
C3 C4 H4A 109.5 .
C3 C4 H4B 109.5 .
H4A C4 H4B 109.5 .
C3 C4 H4C 109.5 .
H4A C4 H4C 109.5 .
H4B C4 H4C 109.5 .
N4 C5 C6 179.1(3) .
C5 C6 H6A 109.5 .
C5 C6 H6B 109.5 .
H6A C6 H6B 109.5 .
C5 C6 H6C 109.5 .
H6A C6 H6C 109.5 .
H6B C6 H6C 109.5 .
C12 C7 C8 118.9(2) .
C12 C7 P1 120.69(17) .
C8 C7 P1 120.22(17) .
C9 C8 C7 120.6(2) .
C9 C8 H8 119.7 .
C7 C8 H8 119.7 .
C10 C9 C8 120.0(2) .
C10 C9 H9 120.0 .
C8 C9 H9 120.0 .
C9 C10 C11 120.0(2) .
C9 C10 H10 120.0 .
C11 C10 H10 120.0 .
C10 C11 C12 120.4(3) .
C10 C11 H11 119.8 .
C12 C11 H11 119.8 .
C7 C12 C11 120.0(2) .
C7 C12 H12 120.0 .
C11 C12 H12 120.0 .
C14 C13 C18 118.5(2) .
C14 C13 P1 120.55(18) .
C18 C13 P1 120.77(18) .
C13 C14 C15 120.9(2) .
C13 C14 H14 119.6 .
C15 C14 H14 119.6 .
C16 C15 C14 119.9(3) .
C16 C15 H15 120.0 .
C14 C15 H15 120.0 .
C15 C16 C17 120.4(2) .
C15 C16 H16 119.8 .
C17 C16 H16 119.8 .
C16 C17 C18 119.9(3) .
C16 C17 H17 120.1 .
C18 C17 H17 120.1 .
C13 C18 C17 120.5(2) .
C13 C18 H18 119.8 .
C17 C18 H18 119.8 .
C24 C19 C20 116.4(2) .
C24 C19 P1 118.55(15) .
C20 C19 P1 125.09(18) .
C21 C20 C19 120.8(2) .
C21 C20 H20 119.6 .
C19 C20 H20 119.6 .
C22 C21 C20 121.2(2) .
C22 C21 H21 119.4 .
C20 C21 H21 119.4 .
C21 C22 C23 119.8(2) .
C21 C22 H22 120.1 .
C23 C22 H22 120.1 .
C24 C23 C22 119.1(2) .
C24 C23 H23 120.4 .
C22 C23 H23 120.4 .
C23 C24 C19 122.78(19) .
C23 C24 O2 117.8(2) .
C19 C24 O2 119.31(18) .
C26 C25 O2 123.28(18) .
C26 C25 C30 122.53(19) .
O2 C25 C30 114.17(18) .
C25 C26 C27 118.7(2) .
C25 C26 H26 120.6 .
C27 C26 H26 120.6 .
C26 C27 C28 120.3(2) .
C26 C27 H27 119.8 .
C28 C27 H27 119.8 .
C29 C28 C27 119.9(2) .
C29 C28 H28 120.0 .
C27 C28 H28 120.0 .
C28 C29 C30 121.0(2) .
C28 C29 H29 119.5 .
C30 C29 H29 119.5 .
C29 C30 C25 117.47(19) .
C29 C30 P2 125.02(16) .
C25 C30 P2 117.26(15) .
C32 C31 C36 118.4(2) .
C32 C31 P2 123.76(17) .
C36 C31 P2 117.82(17) .
C31 C32 C33 121.1(2) .
C31 C32 H32 119.4 .
C33 C32 H32 119.4 .
C34 C33 C32 120.0(3) .
C34 C33 H33 120.0 .
C32 C33 H33 120.0 .
C33 C34 C35 119.8(2) .
C33 C34 H34 120.1 .
C35 C34 H34 120.1 .
C34 C35 C36 119.9(2) .
C34 C35 H35 120.0 .
C36 C35 H35 120.0 .
C35 C36 C31 120.8(2) .
C35 C36 H36 119.6 .
C31 C36 H36 119.6 .
C38 C37 C42 118.97(19) .
C38 C37 P2 120.73(16) .
C42 C37 P2 120.00(17) .
C37 C38 C39 120.3(2) .
C37 C38 H38 119.9 .
C39 C38 H38 119.9 .
C40 C39 C38 120.0(3) .
C40 C39 H39 120.0 .
C38 C39 H39 120.0 .
C41 C40 C39 120.8(2) .
C41 C40 H40 119.6 .
C39 C40 H40 119.6 .
C40 C41 C42 119.8(2) .
C40 C41 H41 120.1 .
C42 C41 H41 120.1 .
C41 C42 C37 120.2(2) .
C41 C42 H42 119.9 .
C37 C42 H42 119.9 .
C44 C43 C48 115.31(19) .
C44 C43 B1 121.70(18) .
C48 C43 B1 122.79(19) .
C45 C44 C43 123.2(2) .
C45 C44 H44 118.4 .
C43 C44 H44 118.4 .
C46 C45 C44 120.0(2) .
C46 C45 C49 120.9(2) .
C44 C45 C49 119.1(2) .
C47 C46 C45 118.6(2) .
C47 C46 H46 120.7 .
C45 C46 H46 120.7 .
C46 C47 C48 121.0(2) .
C46 C47 C50 119.4(2) .
C48 C47 C50 119.6(2) .
C47 C48 C43 121.9(2) .
C47 C48 H48 119.1 .
C43 C48 H48 119.1 .
F3 C49 F1 107.3(3) .
F3 C49 F2 107.6(3) .
F1 C49 F2 100.5(3) .
F3 C49 C45 114.6(2) .
F1 C49 C45 112.9(2) .
F2 C49 C45 112.8(2) .
F4B C50 F4A 125.6(4) .
F4A C50 F5A 112.6(3) .
F4B C50 F5B 106.5(7) .
F5A C50 F5B 131.9(4) .
F4B C50 F6B 106.2(6) .
F5B C50 F6B 98.6(6) .
F4A C50 F6A 102.4(3) .
F5A C50 F6A 102.6(3) .
F5B C50 F6A 70.1(5) .
F6B C50 F6A 136.9(4) .
F4B C50 C47 118.9(3) .
F4A C50 C47 113.5(2) .
F5A C50 C47 113.1(2) .
F5B C50 C47 113.6(4) .
F6B C50 C47 110.9(3) .
F6A C50 C47 111.6(2) .
C52 C51 C56 115.49(18) .
C52 C51 B1 122.03(18) .
C56 C51 B1 122.25(18) .
C53 C52 C51 122.2(2) .
C53 C52 H52 118.9 .
C51 C52 H52 118.9 .
C54 C53 C52 121.0(2) .
C54 C53 C57 120.1(2) .
C52 C53 C57 118.8(2) .
C53 C54 C55 118.07(19) .
C53 C54 H54 121.0 .
C55 C54 H54 121.0 .
C56 C55 C54 121.0(2) .
C56 C55 C58 120.4(2) .
C54 C55 C58 118.6(2) .
C55 C56 C51 122.18(19) .
C55 C56 H56 118.9 .
C51 C56 H56 118.9 .
F9 C57 F8 108.6(3) .
F9 C57 F7 103.7(2) .
F8 C57 F7 103.8(3) .
F9 C57 C53 114.4(2) .
F8 C57 C53 113.3(2) .
F7 C57 C53 112.0(2) .
F10 C58 F12 109.6(3) .
F10 C58 F11 104.2(3) .
F12 C58 F11 103.0(2) .
F10 C58 C55 113.7(2) .
F12 C58 C55 114.0(2) .
F11 C58 C55 111.4(2) .
C60 C59 C64 115.68(18) .
C60 C59 B1 119.39(17) .
C64 C59 B1 124.33(17) .
C61 C60 C59 123.05(19) .
C61 C60 H60 118.5 .
C59 C60 H60 118.5 .
C60 C61 C62 120.5(2) .
C60 C61 C65 120.19(19) .
C62 C61 C65 119.3(2) .
C61 C62 C63 117.8(2) .
C61 C62 H62 121.1 .
C63 C62 H62 121.1 .
C62 C63 C64 121.50(19) .
C62 C63 C66 118.7(2) .
C64 C63 C66 119.7(2) .
C63 C64 C59 121.42(19) .
C63 C64 H64 119.3 .
C59 C64 H64 119.3 .
F13B C65 F15B 113.6(5) .
F13A C65 F14A 110.3(3) .
F13A C65 F15A 104.4(3) .
F14A C65 F15A 102.1(3) .
F13B C65 F14B 99.8(6) .
F15B C65 F14B 99.6(5) .
F13A C65 C61 115.4(2) .
F13B C65 C61 120.2(3) .
F15B C65 C61 111.5(3) .
F14A C65 C61 112.3(2) .
F15A C65 C61 111.3(2) .
F14B C65 C61 109.3(3) .
F18 C66 F17 107.9(2) .
F18 C66 F16 105.8(2) .
F17 C66 F16 104.0(2) .
F18 C66 C63 113.5(2) .
F17 C66 C63 112.4(2) .
F16 C66 C63 112.6(2) .
C68 C67 C72 115.4(2) .
C68 C67 B1 122.84(18) .
C72 C67 B1 120.41(18) .
C67 C68 C69 122.6(2) .
C67 C68 H68 118.7 .
C69 C68 H68 118.7 .
C70 C69 C68 120.9(2) .
C70 C69 C73 120.1(2) .
C68 C69 C73 118.8(2) .
C69 C70 C71 117.7(2) .
C69 C70 H70 121.1 .
C71 C70 H70 121.1 .
C72 C71 C70 121.1(2) .
C72 C71 C74 119.2(2) .
C70 C71 C74 119.7(2) .
C71 C72 C67 122.2(2) .
C71 C72 H72 118.9 .
C67 C72 H72 118.9 .
F20 C73 F21 107.7(3) .
F20 C73 F19 103.9(4) .
F21 C73 F19 104.0(3) .
F20 C73 C69 113.4(3) .
F21 C73 C69 115.1(3) .
F19 C73 C69 111.8(3) .
F23 C74 F22 105.8(2) .
F23 C74 F24 106.7(3) .
F22 C74 F24 105.4(2) .
F23 C74 C71 112.7(2) .
F22 C74 C71 112.8(2) .
F24 C74 C71 112.8(2) .
C51 B1 C67 112.03(17) .
C51 B1 C59 114.99(16) .
C67 B1 C59 100.51(16) .
C51 B1 C43 104.78(16) .
C67 B1 C43 114.87(16) .
C59 B1 C43 110.02(16) .
N1 Mo1 N4 93.86(8) .
N1 Mo1 N3 92.17(8) .
N4 Mo1 N3 79.24(7) .
N1 Mo1 N2 177.22(8) .
N4 Mo1 N2 83.36(7) .
N3 Mo1 N2 87.07(7) .
N1 Mo1 P1 89.53(6) .
N4 Mo1 P1 90.97(5) .
N3 Mo1 P1 170.16(5) .
N2 Mo1 P1 90.77(5) .
N1 Mo1 P2 97.64(6) .
N4 Mo1 P2 166.11(5) .
N3 Mo1 P2 92.53(5) .
N2 Mo1 P2 85.07(5) .
P1 Mo1 P2 96.857(18) .
O1 N1 Mo1 176.31(18) .
C1 N2 Mo1 169.9(2) .
C3 N3 Mo1 166.31(18) .
C5 N4 Mo1 172.04(19) .
C25 O2 C24 119.15(16) .
C7 P1 C19 100.25(10) .
C7 P1 C13 99.45(10) .
C19 P1 C13 104.20(10) .
C7 P1 Mo1 122.00(7) .
C19 P1 Mo1 116.99(7) .
C13 P1 Mo1 111.25(7) .
C37 P2 C30 99.87(9) .
C37 P2 C31 100.47(9) .
C30 P2 C31 102.22(10) .
C37 P2 Mo1 118.68(7) .
C30 P2 Mo1 118.79(6) .
C31 P2 Mo1 113.88(7) .
C76 C75 H75A 109.5 .
C76 C75 H75B 109.5 .
H75A C75 H75B 109.5 .
C76 C75 H75C 109.5 .
H75A C75 H75C 109.5 .
H75B C75 H75C 109.5 .
H75A C75 H76C 113.2 .
H75B C75 H76C 107.7 .
H75C C75 H76C 107.5 .
C75 C76 C77 128.6(8) .
C75 C76 H76A 105.1 .
C77 C76 H76A 105.1 .
C75 C76 H76B 105.1 .
C77 C76 H76B 105.1 .
H76A C76 H76B 105.9 .
C77 C76 H76C 127.0(5) .
H76A C76 H76C 106.1 .
H76B C76 H76C 106.1 .
C77 C77 C76 117.7(6) 2_776
C77 C77 H77A 107.9 2_776
C76 C77 H77A 107.9 .
C77 C77 H77B 107.9 2_776
C76 C77 H77B 107.9 .
H77A C77 H77B 107.2 .

loop_
_geom_bond_atom_site_label_1
_geom_bond_atom_site_label_2
_geom_bond_distance
_geom_bond_site_symmetry_2
C1 N2 1.127(3) .
C1 C2 1.476(4) .
C2 H2A 0.9600 .
C2 H2B 0.9600 .
C2 H2C 0.9600 .
C3 N3 1.142(3) .
C3 C4 1.461(3) .
C4 H4A 0.9600 .
C4 H4B 0.9600 .
C4 H4C 0.9600 .
C5 N4 1.141(3) .
C5 C6 1.455(3) .
C6 H6A 0.9600 .
C6 H6B 0.9600 .
C6 H6C 0.9600 .
C7 C12 1.385(3) .
C7 C8 1.402(3) .
C7 P1 1.839(2) .
C8 C9 1.379(4) .
C8 H8 0.9300 .
C9 C10 1.377(4) .
C9 H9 0.9300 .
C10 C11 1.384(4) .
C10 H10 0.9300 .
C11 C12 1.390(3) .
C11 H11 0.9300 .
C12 H12 0.9300 .
C13 C14 1.386(3) .
C13 C18 1.396(3) .
C13 P1 1.841(2) .
C14 C15 1.401(3) .
C14 H14 0.9300 .
C15 C16 1.374(4) .
C15 H15 0.9300 .
C16 C17 1.377(4) .
C16 H16 0.9300 .
C17 C18 1.404(3) .
C17 H17 0.9300 .
C18 H18 0.9300 .
C19 C24 1.392(3) .
C19 C20 1.411(3) .
C19 P1 1.840(2) .
C20 C21 1.389(3) .
C20 H20 0.9300 .
C21 C22 1.361(4) .
C21 H21 0.9300 .
C22 C23 1.388(3) .
C22 H22 0.9300 .
C23 C24 1.386(3) .
C23 H23 0.9300 .
C24 O2 1.396(2) .
C25 C26 1.377(3) .
C25 O2 1.393(2) .
C25 C30 1.398(3) .
C26 C27 1.384(3) .
C26 H26 0.9300 .
C27 C28 1.389(3) .
C27 H27 0.9300 .
C28 C29 1.386(3) .
C28 H28 0.9300 .
C29 C30 1.389(3) .
C29 H29 0.9300 .
C30 P2 1.832(2) .
C31 C32 1.381(3) .
C31 C36 1.396(3) .
C31 P2 1.838(2) .
C32 C33 1.392(3) .
C32 H32 0.9300 .
C33 C34 1.379(4) .
C33 H33 0.9300 .
C34 C35 1.386(4) .
C34 H34 0.9300 .
C35 C36 1.390(3) .
C35 H35 0.9300 .
C36 H36 0.9300 .
C37 C38 1.387(3) .
C37 C42 1.404(3) .
C37 P2 1.827(2) .
C38 C39 1.390(3) .
C38 H38 0.9300 .
C39 C40 1.379(4) .
C39 H39 0.9300 .
C40 C41 1.370(4) .
C40 H40 0.9300 .
C41 C42 1.393(3) .
C41 H41 0.9300 .
C42 H42 0.9300 .
C43 C44 1.398(3) .
C43 C48 1.402(3) .
C43 B1 1.641(3) .
C44 C45 1.390(3) .
C44 H44 0.9300 .
C45 C46 1.382(3) .
C45 C49 1.500(4) .
C46 C47 1.378(4) .
C46 H46 0.9300 .
C47 C48 1.395(3) .
C47 C50 1.488(3) .
C48 H48 0.9300 .
C49 F3 1.290(3) .
C49 F1 1.317(3) .
C49 F2 1.333(4) .
C50 F4B 1.301(4) .
C50 F4A 1.305(3) .
C50 F5A 1.309(3) .
C50 F5B 1.313(4) .
C50 F6B 1.338(4) .
C50 F6A 1.351(3) .
C51 C52 1.401(3) .
C51 C56 1.405(3) .
C51 B1 1.633(3) .
C52 C53 1.388(3) .
C52 H52 0.9300 .
C53 C54 1.379(3) .
C53 C57 1.492(3) .
C54 C55 1.385(3) .
C54 H54 0.9300 .
C55 C56 1.385(3) .
C55 C58 1.494(3) .
C56 H56 0.9300 .
C57 F9 1.304(3) .
C57 F8 1.307(3) .
C57 F7 1.346(4) .
C58 F10 1.300(3) .
C58 F12 1.310(3) .
C58 F11 1.349(4) .
C59 C60 1.397(3) .
C59 C64 1.398(3) .
C59 B1 1.640(3) .
C60 C61 1.381(3) .
C60 H60 0.9300 .
C61 C62 1.384(3) .
C61 C65 1.491(3) .
C62 C63 1.384(3) .
C62 H62 0.9300 .
C63 C64 1.394(3) .
C63 C66 1.502(3) .
C64 H64 0.9300 .
C65 F13A 1.295(3) .
C65 F13B 1.298(4) .
C65 F15B 1.322(4) .
C65 F14A 1.325(3) .
C65 F15A 1.330(3) .
C65 F14B 1.334(4) .
C66 F18 1.306(3) .
C66 F17 1.310(3) .
C66 F16 1.327(3) .
C67 C68 1.389(3) .
C67 C72 1.409(3) .
C67 B1 1.635(3) .
C68 C69 1.391(3) .
C68 H68 0.9300 .
C69 C70 1.383(3) .
C69 C73 1.489(4) .
C70 C71 1.387(4) .
C70 H70 0.9300 .
C71 C72 1.385(3) .
C71 C74 1.498(3) .
C72 H72 0.9300 .
C73 F20 1.267(4) .
C73 F21 1.297(3) .
C73 F19 1.308(4) .
C74 F23 1.320(3) .
C74 F22 1.331(3) .
C74 F24 1.336(3) .
Mo1 N1 1.7691(19) .
Mo1 N4 2.1675(19) .
Mo1 N3 2.1839(18) .
Mo1 N2 2.236(2) .
Mo1 P1 2.4794(5) .
Mo1 P2 2.5156(5) .
N1 O1 1.221(2) .
C75 C76 1.403(7) .
C75 H75A 0.9600 .
C75 H75B 0.9600 .
C75 H75C 0.9600 .
C75 H76C 0.434(7) .
C76 C77 1.425(7) .
C76 H76A 0.9700 .
C76 H76B 0.9700 .
C76 H76C 0.9700(11) .
C77 C77 1.394(10) 2_776
C77 H77A 0.9700 .
C77 H77B 0.9700 .
